data_4511380
loop_
_publ_author_name
'Kodama, Koichi'
'Shitara, Hiroaki'
'Hirose, Takuji'

_publ_section_title
;
 Chirality Switching in Optical Resolution of Mandelic Acid in C1--C4
 Alcohols: Elucidation of Solvent Effects Based on X-ray Crystal
 Structures of Diastereomeric Salts
;
_journal_issue 7
_journal_name_full 'Crystal Growth &amp; Design'
_journal_page_first 3549
_journal_paper_doi 10.1021/cg500483p
_journal_volume 14
_journal_year 2014
_chemical_absolute_configuration syn
_chemical_formula_sum 'C26 H33 N O5'
_chemical_formula_weight 439.53
_chemical_name_systematic
;
 ?
;
_space_group_crystal_system monoclinic
_space_group_IT_number 4
_space_group_name_Hall 'P 2yb'
_space_group_name_H-M_alt 'P 1 21 1'
_symmetry_space_group_name_Hall 'P 2yb'
_symmetry_space_group_name_H-M 'P 1 21 1'
_atom_sites_solution_hydrogens geom
_audit_creation_method SHELXL-2013
_cell_angle_alpha 90
_cell_angle_beta 116.784(2)
_cell_angle_gamma 90
_cell_formula_units_Z 2
_cell_length_a 14.6875(18)
_cell_length_b 5.8302(7)
_cell_length_c 16.291(2)
_cell_measurement_temperature 200(2)
_cell_volume 1245.3(3)
_computing_structure_refinement 'SHELXL-2013 (Sheldrick, 2013)'
_diffrn_ambient_temperature 200(2)
_diffrn_measured_fraction_theta_full 0.974
_diffrn_measured_fraction_theta_max 0.994
_diffrn_measurement_device_type CCD
_diffrn_measurement_method \w
_diffrn_radiation_type MoK\a
_diffrn_radiation_wavelength 0.71073
_diffrn_reflns_av_R_equivalents 0.1085
_diffrn_reflns_av_unetI/netI 0.0885
_diffrn_reflns_Laue_measured_fraction_full 0.974
_diffrn_reflns_Laue_measured_fraction_max 0.994
_diffrn_reflns_limit_h_max 16
_diffrn_reflns_limit_h_min -17
_diffrn_reflns_limit_k_max 6
_diffrn_reflns_limit_k_min -6
_diffrn_reflns_limit_l_max 17
_diffrn_reflns_limit_l_min -19
_diffrn_reflns_number 5975
_diffrn_reflns_point_group_measured_fraction_full 0.877
_diffrn_reflns_point_group_measured_fraction_max 0.897
_diffrn_reflns_theta_full 25.242
_diffrn_reflns_theta_max 24.999
_diffrn_reflns_theta_min 1.400
_exptl_absorpt_coefficient_mu 0.081
_exptl_absorpt_correction_T_max 0.998
_exptl_absorpt_correction_T_min 0.902
_exptl_absorpt_correction_type multi-scan
_exptl_crystal_colour colorless
_exptl_crystal_density_diffrn 1.172
_exptl_crystal_description needle
_exptl_crystal_F_000 472
_exptl_crystal_size_max 0.650
_exptl_crystal_size_mid 0.040
_exptl_crystal_size_min 0.030
_refine_diff_density_max 0.466
_refine_diff_density_min -0.527
_refine_diff_density_rms 0.066
_refine_ls_abs_structure_details
;
 Flack x determined using 1078 quotients [(I+)-(I-)]/[(I+)+(I-)]
 (Parsons and Flack (2004), Acta Cryst. A60, s61).
;
_refine_ls_abs_structure_Flack 0.0(10)
_refine_ls_extinction_method none
_refine_ls_goodness_of_fit_ref 1.031
_refine_ls_hydrogen_treatment constr
_refine_ls_matrix_type full
_refine_ls_number_parameters 293
_refine_ls_number_reflns 3932
_refine_ls_number_restraints 1
_refine_ls_restrained_S_all 1.031
_refine_ls_R_factor_all 0.0916
_refine_ls_R_factor_gt 0.0793
_refine_ls_shift/su_max 0.006
_refine_ls_shift/su_mean 0.000
_refine_ls_structure_factor_coef Fsqd
_refine_ls_weighting_details 'w=1/[\s^2^(Fo^2^)+(0.1587P)^2^] where P=(Fo^2^+2Fc^2^)/3'
_refine_ls_weighting_scheme calc
_refine_ls_wR_factor_gt 0.2135
_refine_ls_wR_factor_ref 0.2246
_reflns_Friedel_coverage 0.627
_reflns_Friedel_fraction_full 0.758
_reflns_Friedel_fraction_max 0.775
_reflns_number_gt 3126
_reflns_number_total 3932
_reflns_threshold_expression 'I > 2\s(I)'
_cod_data_source_file (S)-MA_(1R2S)-ADPE_iBuOH.cif
_cod_data_source_block (S)-MA_(1R,2S)-ADPE_iBuOH
_cod_depositor_comments 'Adding full bibliography for 4511364--4511381.cif.'
_cod_database_code 4511380
_shelx_space_group_comment
;
The symmetry employed for this shelxl refinement is uniquely defined
by the following loop, which should always be used as a source of
symmetry information in preference to the above space-group names.
They are only intended as comments.
;
_shelx_estimated_absorpt_t_min 0.949
_shelx_estimated_absorpt_t_max 0.998
_shelxl_version_number 2013-4

loop_
_space_group_symop_operation_xyz
'x, y, z'
'-x, y+1/2, -z'

loop_
_atom_site_label
_atom_site_type_symbol
_atom_site_fract_x
_atom_site_fract_y
_atom_site_fract_z
_atom_site_U_iso_or_equiv
_atom_site_adp_type
_atom_site_occupancy
_atom_site_site_symmetry_order
_atom_site_calc_flag
_atom_site_refinement_flags_posn
_atom_site_refinement_flags_adp
O1 O 0.9301(3) 0.2677(7) -0.0186(2) 0.0439(9) Uani 1 1 d . .
O2 O 0.9050(3) -0.1348(6) 0.0531(2) 0.0399(9) Uani 1 1 d . .
H1 H 0.9666 -0.1231 0.0647 0.060 Uiso 1 1 calc R U
O3 O 0.8626(4) 0.1139(8) -0.1584(3) 0.0538(11) Uani 1 1 d . .
N1 N 1.0128(3) 0.2781(8) 0.1742(3) 0.0404(10) Uani 1 1 d . .
H31 H 0.9686 0.2444 0.1051 0.061 Uiso 1 1 calc R U
H32 H 1.0735 0.1653 0.2006 0.061 Uiso 1 1 calc R U
H33 H 1.0399 0.4442 0.1822 0.061 Uiso 1 1 calc R U
O4 O 0.8793(3) 0.6346(7) 0.1876(2) 0.0458(10) Uani 1 1 d . .
H2 H 0.8929 0.6765 0.1450 0.069 Uiso 1 1 calc R U
C1 C 0.7809(4) 0.3453(9) 0.2176(3) 0.0402(12) Uani 1 1 d . .
C2 C 0.8415(4) -0.0884(9) -0.0428(3) 0.0367(11) Uani 1 1 d . .
H3 H 0.8432 -0.2255 -0.0790 0.044 Uiso 1 1 calc R U
C3 C 0.8811(4) 0.1156(10) -0.0742(3) 0.0367(11) Uani 1 1 d . .
C4 C 0.7331(4) -0.0530(11) -0.0586(4) 0.0467(14) Uani 1 1 d . .
C5 C 1.0718(4) 0.4960(10) 0.3563(4) 0.0415(13) Uani 1 1 d . .
H4 H 1.0709 0.6073 0.3133 0.050 Uiso 1 1 calc R U
C6 C 0.8530(4) 0.3991(9) 0.1769(3) 0.0396(12) Uani 1 1 d . .
H5 H 0.8185 0.3613 0.1098 0.048 Uiso 1 1 calc R U
C7 C 1.0139(4) 0.2987(9) 0.3251(3) 0.0339(11) Uani 1 1 d . .
C8 C 0.9493(4) 0.2495(9) 0.2246(3) 0.0342(11) Uani 1 1 d . .
H6 H 0.9272 0.0855 0.2185 0.041 Uiso 1 1 calc R U
C9 C 1.0747(5) 0.1782(11) 0.4830(4) 0.0486(15) Uani 1 1 d . .
H7 H 1.0742 0.0702 0.5264 0.058 Uiso 1 1 calc R U
C10 C 1.1334(4) 0.3720(11) 0.5126(3) 0.0467(14) Uani 1 1 d . .
H8 H 1.1755 0.3951 0.5765 0.056 Uiso 1 1 calc R U
C11 C 0.7684(5) 0.4922(12) 0.2772(4) 0.0512(15) Uani 1 1 d . .
H9 H 0.8034 0.6349 0.2920 0.061 Uiso 1 1 calc R U
C12 C 1.0157(4) 0.1392(11) 0.3894(3) 0.0413(12) Uani 1 1 d . .
H10 H 0.9764 0.0028 0.3692 0.050 Uiso 1 1 calc R U
O5 O 0.8257(4) 0.4947(12) -0.2528(4) 0.0924(19) Uani 1 1 d . .
H11 H 0.8247 0.3690 -0.2280 0.139 Uiso 1 1 calc R U
C13 C 1.1316(4) 0.5330(11) 0.4502(4) 0.0461(13) Uani 1 1 d . .
H12 H 1.1710 0.6692 0.4710 0.055 Uiso 1 1 calc R U
C14 C 0.7288(5) 0.1382(12) 0.1970(5) 0.0552(15) Uani 1 1 d . .
H13 H 0.7368 0.0343 0.1558 0.066 Uiso 1 1 calc R U
C15 C 0.7044(5) 0.4332(15) 0.3164(5) 0.066(2) Uani 1 1 d . .
H14 H 0.6961 0.5364 0.3577 0.079 Uiso 1 1 calc R U
C16 C 0.6537(5) 0.2288(14) 0.2960(5) 0.066(2) Uani 1 1 d . .
H15 H 0.6106 0.1890 0.3232 0.079 Uiso 1 1 calc R U
C17 C 0.6656(5) 0.0818(13) 0.2360(6) 0.071(2) Uani 1 1 d . .
H16 H 0.6300 -0.0601 0.2210 0.086 Uiso 1 1 calc R U
C18 C 0.6829(6) -0.223(2) -0.0387(6) 0.101(4) Uani 1 1 d . .
H17 H 0.7155 -0.3654 -0.0155 0.121 Uiso 1 1 calc R U
C19 C 0.6850(7) 0.145(2) -0.0850(10) 0.126(5) Uani 1 1 d . .
H18 H 0.7218 0.2747 -0.0893 0.151 Uiso 1 1 calc R U
C20 C 0.7477(11) 0.504(3) -0.3360(13) 0.205(10) Uani 1 1 d . .
H19 H 0.7177 0.3479 -0.3502 0.246 Uiso 1 1 calc R U
H20 H 0.7762 0.5347 -0.3796 0.246 Uiso 1 1 calc R U
C21 C 0.5324(7) 0.006(3) -0.0910(8) 0.109(4) Uani 1 1 d . .
H21 H 0.4621 0.0212 -0.1063 0.131 Uiso 1 1 calc R U
C22 C 0.5822(8) -0.186(3) -0.0525(7) 0.116(4) Uani 1 1 d . .
H22 H 0.5493 -0.3004 -0.0340 0.139 Uiso 1 1 calc R U
C23 C 0.5809(9) 0.171(3) -0.1072(16) 0.211(10) Uani 1 1 d . .
H23 H 0.5464 0.3093 -0.1340 0.253 Uiso 1 1 calc R U
C24 C 0.6690(12) 0.653(7) -0.3566(10) 0.264(18) Uani 1 1 d . .
H24 H 0.7067 0.7988 -0.3294 0.317 Uiso 1 1 calc R U
C25 C 0.631(3) 0.698(6) -0.439(2) 0.40(3) Uani 1 1 d . .
H25 H 0.5928 0.5642 -0.4741 0.597 Uiso 1 1 calc R U
H26 H 0.6844 0.7374 -0.4562 0.597 Uiso 1 1 calc R U
H27 H 0.5839 0.8282 -0.4517 0.597 Uiso 1 1 calc R U
C26 C 0.6066(19) 0.645(13) -0.320(2) 0.49(5) Uani 1 1 d . .
H28 H 0.6455 0.6267 -0.2534 0.730 Uiso 1 1 calc R U
H29 H 0.5603 0.5139 -0.3456 0.730 Uiso 1 1 calc R U
H30 H 0.5668 0.7869 -0.3339 0.730 Uiso 1 1 calc R U

loop_
_atom_site_aniso_label
_atom_site_aniso_U_11
_atom_site_aniso_U_22
_atom_site_aniso_U_33
_atom_site_aniso_U_23
_atom_site_aniso_U_13
_atom_site_aniso_U_12
O1 0.0457(19) 0.047(2) 0.0376(19) 0.0028(18) 0.0180(16) -0.0079(19)
O2 0.0380(18) 0.050(2) 0.0337(17) 0.0061(15) 0.0177(15) 0.0015(18)
O3 0.077(3) 0.057(2) 0.035(2) 0.0050(18) 0.032(2) 0.015(2)
N1 0.051(2) 0.048(3) 0.032(2) -0.0052(19) 0.027(2) -0.007(2)
O4 0.067(2) 0.040(2) 0.0370(19) 0.0010(16) 0.0292(18) -0.003(2)
C1 0.036(3) 0.044(3) 0.032(2) 0.004(2) 0.008(2) 0.004(2)
C2 0.037(3) 0.046(3) 0.028(2) -0.003(2) 0.015(2) 0.001(2)
C3 0.035(2) 0.044(3) 0.036(3) 0.000(2) 0.021(2) 0.008(2)
C4 0.037(3) 0.066(4) 0.037(3) -0.008(2) 0.017(2) -0.005(3)
C5 0.053(3) 0.039(3) 0.034(3) -0.001(2) 0.021(2) -0.009(3)
C6 0.049(3) 0.040(3) 0.028(2) 0.001(2) 0.016(2) -0.002(3)
C7 0.036(2) 0.038(3) 0.031(2) 0.000(2) 0.018(2) 0.000(2)
C8 0.043(3) 0.037(3) 0.030(2) -0.005(2) 0.023(2) -0.006(2)
C9 0.058(4) 0.056(4) 0.035(3) 0.009(2) 0.025(3) 0.001(3)
C10 0.048(3) 0.062(4) 0.027(3) -0.003(2) 0.014(2) 0.002(3)
C11 0.051(3) 0.058(4) 0.049(3) -0.006(3) 0.027(3) -0.009(3)
C12 0.043(3) 0.044(3) 0.037(3) 0.003(2) 0.019(2) -0.006(3)
O5 0.069(3) 0.090(4) 0.088(4) 0.041(3) 0.008(3) -0.013(3)
C13 0.046(3) 0.050(3) 0.037(3) -0.008(2) 0.014(2) -0.007(3)
C14 0.044(3) 0.050(3) 0.067(4) -0.003(3) 0.021(3) 0.000(3)
C15 0.064(4) 0.090(6) 0.059(4) -0.008(4) 0.041(4) -0.007(4)
C16 0.043(3) 0.083(5) 0.077(5) 0.020(4) 0.032(3) 0.001(4)
C17 0.040(3) 0.065(5) 0.101(6) 0.008(4) 0.024(4) -0.009(3)
C18 0.049(4) 0.154(10) 0.094(6) 0.047(6) 0.027(4) -0.012(5)
C19 0.051(5) 0.104(8) 0.223(14) 0.033(9) 0.061(7) 0.017(5)
C20 0.103(9) 0.178(16) 0.215(18) 0.100(15) -0.033(10) -0.011(11)
C21 0.051(5) 0.172(12) 0.106(8) -0.026(8) 0.036(5) 0.001(7)
C22 0.059(5) 0.209(14) 0.079(6) 0.019(8) 0.032(5) -0.042(8)
C23 0.058(6) 0.163(15) 0.42(3) 0.070(17) 0.113(12) 0.032(8)
C24 0.106(10) 0.56(5) 0.100(9) 0.091(18) 0.027(8) 0.15(2)
C25 0.35(5) 0.31(5) 0.47(7) 0.14(5) 0.13(5) -0.12(4)
C26 0.21(2) 0.97(15) 0.38(4) -0.24(7) 0.22(3) -0.04(5)

loop_
_atom_type_symbol
_atom_type_description
_atom_type_scat_dispersion_real
_atom_type_scat_dispersion_imag
_atom_type_scat_source
C C 0.0033 0.0016 'International Tables Vol C Tables 4.2.6.8 and 6.1.1.4'
H H 0.0000 0.0000 'International Tables Vol C Tables 4.2.6.8 and 6.1.1.4'
N N 0.0061 0.0033 'International Tables Vol C Tables 4.2.6.8 and 6.1.1.4'
O O 0.0106 0.0060 'International Tables Vol C Tables 4.2.6.8 and 6.1.1.4'

loop_
_geom_angle_atom_site_label_1
_geom_angle_atom_site_label_2
_geom_angle_atom_site_label_3
_geom_angle
C11 C1 C14 118.8(5)
C11 C1 C6 121.7(5)
C14 C1 C6 119.5(5)
O2 C2 C4 109.1(4)
O2 C2 C3 110.9(4)
C4 C2 C3 111.8(5)
O1 C3 O3 124.4(5)
O1 C3 C2 120.0(4)
O3 C3 C2 115.5(5)
C19 C4 C18 116.5(7)
C19 C4 C2 122.9(7)
C18 C4 C2 120.3(7)
C7 C5 C13 120.6(5)
O4 C6 C1 110.6(4)
O4 C6 C8 110.4(4)
C1 C6 C8 109.1(4)
C5 C7 C12 118.7(5)
C5 C7 C8 122.6(4)
C12 C7 C8 118.7(5)
N1 C8 C7 109.4(4)
N1 C8 C6 108.4(4)
C7 C8 C6 115.2(4)
C10 C9 C12 120.2(5)
C9 C10 C13 120.2(5)
C1 C11 C15 120.2(6)
C7 C12 C9 120.4(5)
C10 C13 C5 119.9(6)
C17 C14 C1 120.5(7)
C16 C15 C11 120.7(7)
C15 C16 C17 119.3(6)
C16 C17 C14 120.5(7)
C4 C18 C22 119.7(12)
C4 C19 C23 122.3(12)
O5 C20 C24 122(2)
C23 C21 C22 119.0(9)
C21 C22 C18 121.3(11)
C21 C23 C19 120.1(14)
C25 C24 C26 116(2)
C25 C24 C20 109(3)
C26 C24 C20 124(4)

loop_
_geom_bond_atom_site_label_1
_geom_bond_atom_site_label_2
_geom_bond_distance
O1 C3 1.240(7)
O2 C2 1.439(6)
O3 C3 1.272(6)
N1 C8 1.503(6)
O4 C6 1.416(7)
C1 C11 1.368(8)
C1 C14 1.387(9)
C1 C6 1.515(8)
C2 C4 1.509(8)
C2 C3 1.511(8)
C4 C19 1.319(14)
C4 C18 1.357(12)
C5 C7 1.384(8)
C5 C13 1.396(7)
C6 C8 1.542(7)
C7 C12 1.391(7)
C7 C8 1.505(7)
C9 C10 1.371(9)
C9 C12 1.392(8)
C10 C13 1.375(9)
C11 C15 1.396(9)
O5 C20 1.324(16)
C14 C17 1.380(10)
C15 C16 1.365(11)
C16 C17 1.370(12)
C18 C22 1.408(15)
C19 C23 1.412(14)
C20 C24 1.36(3)
C21 C23 1.29(2)
C21 C22 1.326(19)
C24 C25 1.22(3)
C24 C26 1.30(3)
